data_4061218
loop_
_publ_author_name
'Oberbeckmann-Winter, Nicola'
'Braunstein, Pierre'
'Welter, Richard'

_publ_section_title
;
 Electrophilic Activation: Unexpected Metal--Metal Bond-Assisted Tl+ Chelation
 by a Pt-Benzyl Moiety Instead of Chloride Abstraction
;
_journal_coden_ASTM ORGND7
_journal_issue 26
_journal_name_full Organometallics
_journal_page_first 6311
_journal_page_last 6318
_journal_paper_doi 10.1021/om049282s
_journal_volume 23
_journal_year 2004
_chemical_formula_moiety 'C23 H21 Cl N O2 P Pt, 1/2(C H2 Cl2)'
_chemical_formula_sum 'C23.5 H22 Cl2 N O2 P Pt'
_chemical_formula_weight 647.38
_space_group_IT_number 14
_symmetry_cell_setting monoclinic
_symmetry_space_group_name_Hall '-P 2yab'
_symmetry_space_group_name_H-M 'P 1 21/a 1'
_cell_angle_alpha 90.00
_cell_angle_beta 104.04(5)
_cell_angle_gamma 90.00
_cell_formula_units_Z 4
_cell_length_a 11.0940(10)
_cell_length_b 12.7170(10)
_cell_length_c 16.6050(10)
_cell_measurement_temperature 173(2)
_cell_volume 2272.7(3)
_diffrn_ambient_temperature 173(2)
_exptl_crystal_density_diffrn 1.892
_cod_original_sg_symbol_H-M 'P 21/a'
_cod_original_formula_sum 'C23.50 H22 Cl2 N O2 P Pt'
_cod_database_code 4061218

loop_
_symmetry_equiv_pos_as_xyz
'x, y, z'
'-x+1/2, y+1/2, -z'
'-x, -y, -z'
'x-1/2, -y-1/2, z'

loop_
_atom_site_label
_atom_site_type_symbol
_atom_site_fract_x
_atom_site_fract_y
_atom_site_fract_z
_atom_site_U_iso_or_equiv
_atom_site_adp_type
_atom_site_occupancy
_atom_site_symmetry_multiplicity
_atom_site_calc_flag
_atom_site_refinement_flags
_atom_site_disorder_assembly
_atom_site_disorder_group
Pt Pt 0.60129(4) 0.56533(3) 0.16877(3) 0.02715(14) Uani 1 1 d . . .
Cl1 Cl 0.7306(3) 0.4621(2) 0.10664(19) 0.0380(8) Uani 1 1 d . . .
P P 0.4693(3) 0.6674(2) 0.21227(19) 0.0283(7) Uani 1 1 d . . .
C7 C 0.4563(10) 0.3623(8) 0.2346(7) 0.030(3) Uani 1 1 d . . .
H7 H 0.4172 0.4125 0.1943 0.036 Uiso 1 1 calc . . .
C1 C 0.6514(12) 0.4726(9) 0.2705(8) 0.033(3) Uani 1 1 d . . .
O2 O 0.7467(8) 0.4912(6) 0.3232(6) 0.044(2) Uani 1 1 d . . .
C19 C 0.6214(13) 0.7125(9) 0.3672(8) 0.042(3) Uani 1 1 d . . .
H19 H 0.6733 0.6584 0.3549 0.051 Uiso 1 1 calc . . .
C11 C 0.4355(11) 0.7742(8) 0.1350(7) 0.033(3) Uani 1 1 d . . .
H11A H 0.3447 0.7863 0.1173 0.040 Uiso 1 1 calc . . .
H11B H 0.4756 0.8402 0.1597 0.040 Uiso 1 1 calc . . .
N N 0.5564(8) 0.6670(7) 0.0633(6) 0.028(2) Uani 1 1 d . . .
C2 C 0.5775(11) 0.3794(9) 0.2806(7) 0.030(3) Uani 1 1 d . . .
C17 C 0.2753(11) 0.5827(9) 0.2737(8) 0.039(3) Uani 1 1 d . . .
H17 H 0.3181 0.6069 0.3271 0.046 Uiso 1 1 calc . . .
C21 C 0.5824(12) 0.8434(10) 0.4603(8) 0.046(3) Uani 1 1 d . . .
H21 H 0.6070 0.8797 0.5116 0.056 Uiso 1 1 calc . . .
C22 C 0.4712(11) 0.8671(9) 0.4053(8) 0.035(3) Uani 1 1 d . . .
H22 H 0.4189 0.9198 0.4190 0.042 Uiso 1 1 calc . . .
C12 C 0.3198(10) 0.6061(8) 0.2051(8) 0.030(3) Uani 1 1 d . . .
C18 C 0.5093(11) 0.7357(9) 0.3106(7) 0.031(3) Uani 1 1 d . . .
C13 C 0.2540(11) 0.5700(10) 0.1277(8) 0.043(3) Uani 1 1 d . . .
H13 H 0.2835 0.5849 0.0798 0.051 Uiso 1 1 calc . . .
C23 C 0.4347(10) 0.8142(9) 0.3298(7) 0.035(3) Uani 1 1 d . . .
H23 H 0.3588 0.8321 0.2916 0.041 Uiso 1 1 calc . . .
C3 C 0.6312(11) 0.3040(9) 0.3396(8) 0.039(3) Uani 1 1 d . . .
H3 H 0.7135 0.3147 0.3719 0.047 Uiso 1 1 calc . . .
C6 C 0.3923(11) 0.2726(10) 0.2471(9) 0.041(3) Uani 1 1 d . . .
H6 H 0.3096 0.2617 0.2156 0.050 Uiso 1 1 calc . . .
C16 C 0.1688(14) 0.5244(10) 0.2643(11) 0.054(4) Uani 1 1 d . . .
H16 H 0.1407 0.5071 0.3123 0.065 Uiso 1 1 calc . . .
C15 C 0.1013(13) 0.4901(11) 0.1890(13) 0.065(5) Uani 1 1 d . . .
H15 H 0.0261 0.4521 0.1838 0.078 Uiso 1 1 calc . . .
C14 C 0.1469(12) 0.5129(10) 0.1201(10) 0.052(4) Uani 1 1 d . . .
H14 H 0.1033 0.4886 0.0669 0.063 Uiso 1 1 calc . . .
C4 C 0.5677(13) 0.2142(10) 0.3520(8) 0.047(4) Uani 1 1 d . . .
H4 H 0.6057 0.1635 0.3922 0.057 Uiso 1 1 calc . . .
C5 C 0.4482(14) 0.1998(10) 0.3049(9) 0.049(4) Uani 1 1 d . . .
H5 H 0.4038 0.1382 0.3127 0.059 Uiso 1 1 calc . . .
C20 C 0.6574(12) 0.7668(11) 0.4401(9) 0.052(4) Uani 1 1 d . . .
H20 H 0.7350 0.7514 0.4773 0.062 Uiso 1 1 calc . . .
C10 C 0.4833(11) 0.7442(9) 0.0630(7) 0.032(3) Uani 1 1 d . . .
C8 C 0.5826(11) 0.6601(9) -0.0193(7) 0.035(3) Uani 1 1 d . . .
H8A H 0.5509 0.5935 -0.0474 0.041 Uiso 1 1 calc . . .
H8B H 0.6729 0.6654 -0.0155 0.041 Uiso 1 1 calc . . .
O1 O 0.4517(8) 0.8018(6) -0.0055(5) 0.038(2) Uani 1 1 d . . .
C9 C 0.5133(13) 0.7543(10) -0.0649(8) 0.048(4) Uani 1 1 d . . .
H9A H 0.5718 0.8046 -0.0806 0.057 Uiso 1 1 calc . . .
H9B H 0.4518 0.7316 -0.1156 0.057 Uiso 1 1 calc . . .
Cl2 Cl 0.8654(6) 0.9977(5) 0.4918(5) 0.147(2) Uiso 1 1 d D . .
C24 C 0.9912(6) 1.054(2) 0.468(2) 0.105(13) Uiso 0.50 1 d PD . .
H24A H 0.9934 1.1285 0.4843 0.126 Uiso 0.50 1 calc P . .
H24B H 0.9771 1.0524 0.4063 0.126 Uiso 0.50 1 calc P . .

loop_
_atom_site_aniso_label
_atom_site_aniso_U_11
_atom_site_aniso_U_22
_atom_site_aniso_U_33
_atom_site_aniso_U_23
_atom_site_aniso_U_13
_atom_site_aniso_U_12
Pt 0.0324(2) 0.0251(2) 0.0252(2) 0.0012(3) 0.00950(18) 0.0015(3)
Cl1 0.0392(17) 0.0398(18) 0.0392(19) 0.0010(14) 0.0175(16) 0.0125(14)
P 0.0360(18) 0.0255(16) 0.0235(17) 0.0005(13) 0.0075(15) 0.0018(14)
C7 0.028(7) 0.024(6) 0.039(8) -0.010(6) 0.008(6) 0.002(5)
C1 0.043(8) 0.033(7) 0.031(8) -0.002(6) 0.023(7) 0.000(6)
O2 0.043(5) 0.037(5) 0.044(6) 0.008(4) -0.010(5) -0.007(4)
C19 0.063(9) 0.030(7) 0.035(8) -0.005(6) 0.012(8) 0.014(7)
C11 0.054(8) 0.030(7) 0.018(7) 0.000(5) 0.012(6) 0.008(6)
N 0.034(6) 0.025(5) 0.024(6) 0.002(4) 0.004(5) -0.001(5)
C2 0.044(8) 0.026(6) 0.022(7) 0.003(5) 0.014(6) -0.004(6)
C17 0.048(8) 0.027(7) 0.044(8) -0.002(6) 0.016(7) -0.007(6)
C21 0.044(8) 0.046(8) 0.041(9) -0.012(7) -0.004(7) -0.005(7)
C22 0.038(8) 0.038(7) 0.030(8) -0.016(6) 0.008(7) 0.006(6)
C12 0.028(7) 0.025(6) 0.034(8) -0.005(5) 0.001(6) 0.001(5)
C18 0.031(7) 0.037(7) 0.028(7) 0.006(6) 0.014(6) 0.005(6)
C13 0.040(8) 0.032(7) 0.054(9) 0.003(7) 0.008(7) 0.006(7)
C23 0.033(7) 0.037(7) 0.030(7) 0.006(6) 0.002(6) 0.006(6)
C3 0.048(8) 0.030(7) 0.042(8) 0.008(6) 0.017(7) 0.001(6)
C6 0.031(7) 0.044(8) 0.049(9) -0.005(7) 0.009(7) -0.007(6)
C16 0.054(10) 0.032(7) 0.077(12) -0.004(8) 0.018(9) -0.003(7)
C15 0.031(8) 0.044(9) 0.121(17) -0.029(10) 0.021(10) -0.002(7)
C14 0.035(8) 0.044(8) 0.064(11) -0.032(8) -0.014(8) 0.009(7)
C4 0.056(9) 0.041(8) 0.039(9) 0.013(7) 0.000(8) 0.000(7)
C5 0.062(10) 0.042(8) 0.052(10) -0.002(7) 0.030(9) -0.007(8)
C20 0.046(9) 0.062(10) 0.035(9) -0.002(7) -0.014(7) 0.016(8)
C10 0.049(8) 0.029(6) 0.019(7) -0.001(5) 0.007(6) -0.009(6)
C8 0.046(8) 0.042(7) 0.018(7) 0.005(6) 0.013(6) -0.001(6)
O1 0.073(6) 0.030(4) 0.014(4) 0.005(4) 0.013(4) 0.012(4)
C9 0.078(10) 0.044(8) 0.024(8) 0.006(6) 0.019(8) 0.003(8)

loop_
_geom_bond_atom_site_label_1
_geom_bond_atom_site_label_2
_geom_bond_distance
_geom_bond_site_symmetry_2
_geom_bond_publ_flag
Pt C1 2.024(12) . ?
Pt N 2.137(9) . ?
Pt P 2.205(3) . ?
Pt Cl1 2.359(3) . ?
P C18 1.807(12) . ?
P C12 1.810(11) . ?
P C11 1.844(11) . ?
C7 C6 1.385(15) . ?
C7 C2 1.393(15) . ?
C7 H7 0.9500 . ?
C1 O2 1.221(14) . ?
C1 C2 1.473(15) . ?
C19 C20 1.368(17) . ?
C19 C18 1.396(17) . ?
C19 H19 0.9500 . ?
C11 C10 1.470(15) . ?
C11 H11A 0.9900 . ?
C11 H11B 0.9900 . ?
N C10 1.273(13) . ?
N C8 1.472(13) . ?
C2 C3 1.396(15) . ?
C17 C16 1.371(17) . ?
C17 C12 1.380(15) . ?
C17 H17 0.9500 . ?
C21 C20 1.374(17) . ?
C21 C22 1.378(17) . ?
C21 H21 0.9500 . ?
C22 C23 1.394(16) . ?
C22 H22 0.9500 . ?
C12 C13 1.393(16) . ?
C18 C23 1.383(14) . ?
C13 C14 1.371(17) . ?
C13 H13 0.9500 . ?
C23 H23 0.9500 . ?
C3 C4 1.383(16) . ?
C3 H3 0.9500 . ?
C6 C5 1.369(18) . ?
C6 H6 0.9500 . ?
C16 C15 1.36(2) . ?
C16 H16 0.9500 . ?
C15 C14 1.39(2) . ?
C15 H15 0.9500 . ?
C14 H14 0.9500 . ?
C4 C5 1.378(18) . ?
C4 H4 0.9500 . ?
C5 H5 0.9500 . ?
C20 H20 0.9500 . ?
C10 O1 1.328(13) . ?
C8 C9 1.521(17) . ?
C8 H8A 0.9900 . ?
C8 H8B 0.9900 . ?
O1 C9 1.460(14) . ?
C9 H9A 0.9900 . ?
C9 H9B 0.9900 . ?
Cl2 C24 1.7000(11) . ?
Cl2 C24 1.7001(12) 3_776 ?
C24 Cl2 1.7001(12) 3_776 ?
C24 H24A 0.9900 . ?
C24 H24B 0.9900 . ?
